data_7062064
loop_
_publ_author_name
'Zhao, Zhi-Xiang'
'Hu, Lin-Hai'
'Yu, Shao-Cong'
'Liu, Qing-Xiang'

_publ_section_title
;
 Synthesis of two tetra-azolium salts and the recognition performance for
 guests
;
_journal_issue 46
_journal_name_full 'New Journal of Chemistry'
_journal_page_first 22108
_journal_page_last 22116
_journal_paper_doi 10.1039/D2NJ04255J
_journal_volume 46
_journal_year 2022
_chemical_formula_moiety 'C62 H54 N12, 4(F6 P)'
_chemical_formula_sum 'C62 H54 F24 N12 P4'
_chemical_formula_weight 1547.05
_space_group_crystal_system triclinic
_space_group_IT_number 2
_space_group_name_Hall '-P 1'
_space_group_name_H-M_alt 'P -1'
_atom_sites_solution_hydrogens geom
_audit_creation_date 2019-12-23
_audit_creation_method
;
Olex2 1.2
(compiled 2015.09.30 svn.r3233 for OlexSys, GUI svn.r5103)
;
_audit_update_record
;
2022-03-23 deposited with the CCDC.	2022-10-21 downloaded from the CCDC.
;
_cell_angle_alpha 74.284(5)
_cell_angle_beta 69.199(5)
_cell_angle_gamma 79.296(4)
_cell_formula_units_Z 1
_cell_length_a 11.7095(6)
_cell_length_b 12.1400(6)
_cell_length_c 12.8528(8)
_cell_measurement_reflns_used 4632
_cell_measurement_temperature 149.7(9)
_cell_measurement_theta_max 27.3830
_cell_measurement_theta_min 2.1340
_cell_volume 1635.97(17)
_computing_cell_refinement 'CrysAlisPro 1.171.39.46 (Rigaku OD, 2018)'
_computing_data_collection 'CrysAlisPro 1.171.39.46 (Rigaku OD, 2018)'
_computing_data_reduction 'CrysAlisPro 1.171.39.46 (Rigaku OD, 2018)'
_computing_molecular_graphics 'Olex2 (Dolomanov et al., 2009)'
_computing_publication_material 'Olex2 (Dolomanov et al., 2009)'
_computing_structure_refinement 'ShelXL (Sheldrick, 2015)'
_computing_structure_solution 'ShelXT (Sheldrick, 2015)'
_diffrn_ambient_environment N~2~
_diffrn_ambient_temperature 149.7(9)
_diffrn_detector 'CCD plate'
_diffrn_detector_area_resol_mean 5.2740
_diffrn_detector_type AtlasS2
_diffrn_measured_fraction_theta_full 0.998
_diffrn_measured_fraction_theta_max 0.998
_diffrn_measurement_details
;
List of Runs (angles in degrees, time in seconds):

  # Type    Start    End  Width  t~exp~   \w     \q     \k     \f   Frames
#--------------------------------------------------------------------------
  1  \w    -15.00  77.00   1.00    7.49    --   11.16  57.00  30.00   92
  2  \w    -62.00  35.00   1.00    7.49    --   11.16 -57.00-120.00   97
  3  \w    -15.00  21.00   1.00    7.49    --  -11.24 -99.00 150.00   36
  4  \w    -78.00  -4.00   1.00    7.49    --  -11.24 -77.00 120.00   74
;
_diffrn_measurement_device 'four-circle diffractometer'
_diffrn_measurement_device_type 'SuperNova, Dual, Cu at home/near, AtlasS2'
_diffrn_measurement_method '\w scans'
_diffrn_orient_matrix_type 'CrysAlisPro convention (1999,Acta A55,543-557)'
_diffrn_orient_matrix_UB_11 -0.0176546000
_diffrn_orient_matrix_UB_12 -0.0151246000
_diffrn_orient_matrix_UB_13 -0.0413030000
_diffrn_orient_matrix_UB_21 0.0624401000
_diffrn_orient_matrix_UB_22 -0.0054181000
_diffrn_orient_matrix_UB_23 -0.0344826000
_diffrn_orient_matrix_UB_31 0.0055051000
_diffrn_orient_matrix_UB_32 -0.0588448000
_diffrn_orient_matrix_UB_33 0.0277958000
_diffrn_radiation_monochromator mirror
_diffrn_radiation_probe x-ray
_diffrn_radiation_type MoK\a
_diffrn_radiation_wavelength 0.71073
_diffrn_reflns_av_R_equivalents 0.0309
_diffrn_reflns_av_unetI/netI 0.0503
_diffrn_reflns_Laue_measured_fraction_full 0.998
_diffrn_reflns_Laue_measured_fraction_max 0.998
_diffrn_reflns_limit_h_max 13
_diffrn_reflns_limit_h_min -13
_diffrn_reflns_limit_k_max 14
_diffrn_reflns_limit_k_min -11
_diffrn_reflns_limit_l_max 15
_diffrn_reflns_limit_l_min -15
_diffrn_reflns_number 11506
_diffrn_reflns_point_group_measured_fraction_full 0.998
_diffrn_reflns_point_group_measured_fraction_max 0.998
_diffrn_reflns_theta_full 25.006
_diffrn_reflns_theta_max 25.006
_diffrn_reflns_theta_min 1.870
_diffrn_source 'micro-focus sealed X-ray tube'
_diffrn_source_type 'SuperNova (Mo) X-ray Source'
_exptl_absorpt_coefficient_mu 0.236
_exptl_absorpt_correction_T_max 1.00000
_exptl_absorpt_correction_T_min 0.80925
_exptl_absorpt_correction_type multi-scan
_exptl_absorpt_process_details
;
CrysAlisPro 1.171.39.46 (Rigaku Oxford Diffraction, 2018)
Empirical absorption correction using spherical harmonics,
 implemented in SCALE3 ABSPACK scaling algorithm.
;
_exptl_crystal_colour colourless
_exptl_crystal_colour_primary colourless
_exptl_crystal_density_diffrn 1.570
_exptl_crystal_description block
_exptl_crystal_F_000 786
_exptl_crystal_size_max 0.25
_exptl_crystal_size_mid 0.24
_exptl_crystal_size_min 0.23
_refine_diff_density_max 0.819
_refine_diff_density_min -0.483
_refine_diff_density_rms 0.068
_refine_ls_extinction_method none
_refine_ls_goodness_of_fit_ref 1.028
_refine_ls_hydrogen_treatment constr
_refine_ls_matrix_type full
_refine_ls_number_parameters 460
_refine_ls_number_reflns 5748
_refine_ls_number_restraints 0
_refine_ls_restrained_S_all 1.028
_refine_ls_R_factor_all 0.0791
_refine_ls_R_factor_gt 0.0587
_refine_ls_shift/su_max 0.000
_refine_ls_shift/su_mean 0.000
_refine_ls_structure_factor_coef Fsqd
_refine_ls_weighting_details 'w=1/[\s^2^(Fo^2^)+(0.0750P)^2^+1.7330P] where P=(Fo^2^+2Fc^2^)/3'
_refine_ls_weighting_scheme calc
_refine_ls_wR_factor_gt 0.1489
_refine_ls_wR_factor_ref 0.1654
_reflns_Friedel_coverage 0.000
_reflns_number_gt 4385
_reflns_number_total 5748
_reflns_threshold_expression 'I > 2\s(I)'
_cod_data_source_file d2nj04255j2.cif
_cod_data_source_block a191223a
_cod_depositor_comments 'Adding full bibliography for 7062064.cif.'
_cod_database_code 7062064
_shelx_space_group_comment
;
The symmetry employed for this shelxl refinement is uniquely defined
by the following loop, which should always be used as a source of
symmetry information in preference to the above space-group names.
They are only intended as comments.
;
_reflns_odcompleteness_completeness 99.97
_reflns_odcompleteness_iscentric 1
_reflns_odcompleteness_theta 26.32
_olex2_refinement_description
;
1. Fixed Uiso
 At 1.2 times of:
  All C(H) groups, All C(H,H) groups
2.a Secondary CH2 refined with riding coordinates:
 C6(H6A,H6B), C14(H14A,H14B), C18(H18A,H18B), C26(H26A,H26B)
2.b Aromatic/amide H refined with riding coordinates:
 C2(H2), C3(H3), C4(H4), C5(H5), C7(H7), C10(H10), C11(H11), C12(H12),
 C13(H13), C17(H17), C19(H19), C22(H22), C23(H23), C24(H24), C25(H25), C28(H28),
  C29(H29), C30(H30), C31(H31)
;
_shelx_shelxl_version_number 2014/7
_olex2_date_sample_data_collection 2019-12-23
_olex2_submission_special_instructions 'No special instructions were received'
_oxdiff_exptl_absorpt_empirical_details
;
Empirical correction (ABSPACK) includes:
- Absorption correction using spherical harmonics
- Frame scaling
- Detector area scaling
;
_oxdiff_exptl_absorpt_empirical_full_max 1.360
_oxdiff_exptl_absorpt_empirical_full_min 0.780

loop_
_space_group_symop_operation_xyz
'x, y, z'
'-x, -y, -z'

loop_
_atom_site_label
_atom_site_type_symbol
_atom_site_fract_x
_atom_site_fract_y
_atom_site_fract_z
_atom_site_U_iso_or_equiv
_atom_site_adp_type
_atom_site_occupancy
_atom_site_site_symmetry_order
_atom_site_calc_flag
_atom_site_refinement_flags_posn
_atom_site_refinement_flags_adp
_atom_site_refinement_flags_occupancy
_atom_site_disorder_assembly
_atom_site_disorder_group
N1 N 0.4384(3) 0.4014(2) 0.6567(2) 0.0405(7) Uani 1 1 d . . . . .
N2 N 0.4865(2) 0.1848(2) 0.7904(2) 0.0306(6) Uani 1 1 d . . . . .
N3 N 0.5195(2) 0.2154(2) 0.9367(2) 0.0288(6) Uani 1 1 d . . . . .
N4 N 0.8382(2) 0.5103(2) 0.9160(2) 0.0282(6) Uani 1 1 d . . . . .
N5 N 0.9435(2) 0.6495(2) 0.7963(2) 0.0303(6) Uani 1 1 d . . . . .
N6 N 0.7878(2) 0.7527(2) 0.6693(2) 0.0343(6) Uani 1 1 d . . . . .
C1 C 0.4167(3) 0.3071(3) 0.6344(3) 0.0377(8) Uani 1 1 d . . . . .
C2 C 0.3790(4) 0.5014(3) 0.6192(3) 0.0537(11) Uani 1 1 d . . . . .
H2 H 0.3936 0.5677 0.6336 0.064 Uiso 1 1 calc R . . . .
C3 C 0.2991(4) 0.5119(4) 0.5615(4) 0.0644(13) Uani 1 1 d . . . . .
H3 H 0.2606 0.5835 0.5368 0.077 Uiso 1 1 calc R . . . .
C4 C 0.2760(4) 0.4146(5) 0.5402(3) 0.0650(13) Uani 1 1 d . . . . .
H4 H 0.2213 0.4192 0.5011 0.078 Uiso 1 1 calc R . . . .
C5 C 0.3355(4) 0.3095(4) 0.5778(3) 0.0533(10) Uani 1 1 d . . . . .
H5 H 0.3210 0.2423 0.5651 0.064 Uiso 1 1 calc R . . . .
C6 C 0.4908(3) 0.1981(3) 0.6727(3) 0.0389(8) Uani 1 1 d . . . . .
H6A H 0.4589 0.1327 0.6668 0.047 Uiso 1 1 calc R . . . .
H6B H 0.5754 0.1999 0.6229 0.047 Uiso 1 1 calc R . . . .
C7 C 0.5527(3) 0.2382(3) 0.8231(3) 0.0336(8) Uani 1 1 d . . . . .
H7 H 0.6136 0.2848 0.7738 0.040 Uiso 1 1 calc R . . . .
C8 C 0.4252(3) 0.1442(2) 0.9812(3) 0.0264(7) Uani 1 1 d . . . . .
C9 C 0.4033(3) 0.1250(2) 0.8885(3) 0.0256(7) Uani 1 1 d . . . . .
C10 C 0.3144(3) 0.0561(3) 0.9018(3) 0.0326(7) Uani 1 1 d . . . . .
H10 H 0.2996 0.0440 0.8395 0.039 Uiso 1 1 calc R . . . .
C11 C 0.2500(3) 0.0070(3) 1.0118(3) 0.0373(8) Uani 1 1 d . . . . .
H11 H 0.1896 -0.0397 1.0244 0.045 Uiso 1 1 calc R . . . .
C12 C 0.2718(3) 0.0249(3) 1.1049(3) 0.0385(8) Uani 1 1 d . . . . .
H12 H 0.2263 -0.0108 1.1781 0.046 Uiso 1 1 calc R . . . .
C13 C 0.3593(3) 0.0942(3) 1.0922(3) 0.0345(8) Uani 1 1 d . . . . .
H13 H 0.3732 0.1065 1.1548 0.041 Uiso 1 1 calc R . . . .
C14 C 0.5769(3) 0.2577(3) 1.0014(3) 0.0348(8) Uani 1 1 d . . . . .
H14A H 0.6655 0.2453 0.9690 0.042 Uiso 1 1 calc R . . . .
H14B H 0.5534 0.2140 1.0798 0.042 Uiso 1 1 calc R . . . .
C15 C 0.5395(3) 0.3845(2) 0.9996(3) 0.0272(7) Uani 1 1 d . . . . .
C16 C 0.6250(3) 0.4594(2) 0.9794(3) 0.0269(7) Uani 1 1 d . . . . .
C17 C 0.5830(3) 0.5746(3) 0.9801(3) 0.0296(7) Uani 1 1 d . . . . .
H17 H 0.6395 0.6258 0.9666 0.036 Uiso 1 1 calc R . . . .
C18 C 0.7603(3) 0.4164(3) 0.9588(3) 0.0327(7) Uani 1 1 d . . . . .
H18A H 0.7708 0.3700 1.0298 0.039 Uiso 1 1 calc R . . . .
H18B H 0.7859 0.3678 0.9042 0.039 Uiso 1 1 calc R . . . .
C19 C 0.8873(3) 0.5607(3) 0.8064(3) 0.0328(8) Uani 1 1 d . . . . .
H19 H 0.8826 0.5366 0.7454 0.039 Uiso 1 1 calc R . . . .
C20 C 0.9285(3) 0.6612(3) 0.9060(3) 0.0263(7) Uani 1 1 d . . . . .
C21 C 0.8626(3) 0.5723(2) 0.9817(3) 0.0255(7) Uani 1 1 d . . . . .
C22 C 0.8311(3) 0.5564(3) 1.0988(3) 0.0300(7) Uani 1 1 d . . . . .
H22 H 0.7859 0.4970 1.1494 0.036 Uiso 1 1 calc R . . . .
C23 C 0.8709(3) 0.6343(3) 1.1356(3) 0.0340(8) Uani 1 1 d . . . . .
H23 H 0.8526 0.6269 1.2136 0.041 Uiso 1 1 calc R . . . .
C24 C 0.9382(3) 0.7242(3) 1.0593(3) 0.0337(8) Uani 1 1 d . . . . .
H24 H 0.9635 0.7746 1.0880 0.040 Uiso 1 1 calc R . . . .
C25 C 0.9679(3) 0.7398(3) 0.9427(3) 0.0298(7) Uani 1 1 d . . . . .
H25 H 1.0119 0.7997 0.8918 0.036 Uiso 1 1 calc R . . . .
C26 C 0.9881(3) 0.7344(3) 0.6895(3) 0.0390(8) Uani 1 1 d . . . . .
H26A H 1.0372 0.6951 0.6292 0.047 Uiso 1 1 calc R . . . .
H26B H 1.0399 0.7825 0.6985 0.047 Uiso 1 1 calc R . . . .
C27 C 0.8817(3) 0.8087(3) 0.6567(3) 0.0326(7) Uani 1 1 d . . . . .
C28 C 0.6956(3) 0.8145(3) 0.6354(3) 0.0387(8) Uani 1 1 d . . . . .
H28 H 0.6288 0.7773 0.6447 0.046 Uiso 1 1 calc R . . . .
C29 C 0.6941(4) 0.9303(3) 0.5874(3) 0.0451(9) Uani 1 1 d . . . . .
H29 H 0.6292 0.9695 0.5622 0.054 Uiso 1 1 calc R . . . .
C30 C 0.7894(4) 0.9870(3) 0.5771(3) 0.0457(9) Uani 1 1 d . . . . .
H30 H 0.7895 1.0657 0.5459 0.055 Uiso 1 1 calc R . . . .
C31 C 0.8852(3) 0.9264(3) 0.6134(3) 0.0404(8) Uani 1 1 d . . . . .
H31 H 0.9502 0.9632 0.6090 0.049 Uiso 1 1 calc R . . . .
P1 P 0.90398(9) 0.28823(8) 0.65974(8) 0.0409(3) Uani 1 1 d . . . . .
F1 F 1.0073(3) 0.1897(2) 0.6266(3) 0.0823(9) Uani 1 1 d . . . . .
F2 F 0.8509(2) 0.21384(19) 0.7858(2) 0.0685(7) Uani 1 1 d . . . . .
F3 F 0.7957(2) 0.38798(18) 0.69509(19) 0.0528(6) Uani 1 1 d . . . . .
F4 F 0.9525(2) 0.3670(2) 0.5355(2) 0.0731(8) Uani 1 1 d . . . . .
F5 F 0.8140(3) 0.2376(2) 0.6196(3) 0.0783(8) Uani 1 1 d . . . . .
F6 F 0.9883(2) 0.3429(2) 0.7013(2) 0.0604(6) Uani 1 1 d . . . . .
P2 P 0.69292(9) 1.17676(8) 0.28361(8) 0.0380(3) Uani 1 1 d . . . . .
F7 F 0.6195(3) 1.0698(2) 0.3162(3) 0.0843(9) Uani 1 1 d . . . . .
F8 F 0.76910(19) 1.28635(17) 0.24874(19) 0.0496(5) Uani 1 1 d . . . . .
F9 F 0.8056(2) 1.0974(2) 0.3143(2) 0.0635(7) Uani 1 1 d . . . . .
F10 F 0.5859(2) 1.2635(2) 0.2481(2) 0.0671(7) Uani 1 1 d . . . . .
F11 F 0.7546(2) 1.16111(19) 0.15485(18) 0.0501(6) Uani 1 1 d . . . . .
F12 F 0.6336(3) 1.1946(2) 0.40949(19) 0.0680(7) Uani 1 1 d . . . . .

loop_
_atom_site_aniso_label
_atom_site_aniso_U_11
_atom_site_aniso_U_22
_atom_site_aniso_U_33
_atom_site_aniso_U_23
_atom_site_aniso_U_13
_atom_site_aniso_U_12
N1 0.0416(16) 0.0379(16) 0.0313(16) -0.0038(13) -0.0029(13) -0.0020(13)
N2 0.0368(15) 0.0293(13) 0.0266(15) -0.0065(11) -0.0118(12) -0.0021(12)
N3 0.0329(14) 0.0232(12) 0.0364(16) -0.0080(11) -0.0186(12) -0.0008(11)
N4 0.0253(13) 0.0281(13) 0.0350(16) -0.0094(12) -0.0135(12) -0.0004(11)
N5 0.0275(14) 0.0381(15) 0.0248(14) -0.0034(11) -0.0101(12) -0.0038(12)
N6 0.0308(15) 0.0414(15) 0.0321(16) -0.0091(12) -0.0103(13) -0.0051(13)
C1 0.0384(19) 0.046(2) 0.0202(17) -0.0063(15) -0.0019(15) -0.0011(16)
C2 0.052(2) 0.042(2) 0.039(2) 0.0005(17) 0.007(2) 0.0039(19)
C3 0.055(3) 0.066(3) 0.041(2) 0.009(2) -0.004(2) 0.016(2)
C4 0.052(3) 0.097(4) 0.034(2) -0.003(2) -0.016(2) 0.007(3)
C5 0.058(2) 0.072(3) 0.032(2) -0.0137(19) -0.0173(19) -0.002(2)
C6 0.052(2) 0.0394(18) 0.0240(18) -0.0099(15) -0.0095(16) -0.0020(16)
C7 0.0325(17) 0.0272(16) 0.039(2) -0.0031(14) -0.0116(15) -0.0038(14)
C8 0.0290(16) 0.0197(14) 0.0317(17) -0.0076(12) -0.0124(14) 0.0023(13)
C9 0.0287(16) 0.0226(14) 0.0268(17) -0.0063(12) -0.0115(14) 0.0012(13)
C10 0.0380(18) 0.0257(15) 0.043(2) -0.0151(14) -0.0189(16) -0.0004(14)
C11 0.0318(18) 0.0286(17) 0.050(2) -0.0066(16) -0.0114(16) -0.0060(14)
C12 0.0390(19) 0.0318(17) 0.035(2) -0.0043(15) -0.0023(16) -0.0029(15)
C13 0.046(2) 0.0284(16) 0.0299(18) -0.0103(14) -0.0147(16) 0.0063(15)
C14 0.0379(18) 0.0261(16) 0.055(2) -0.0144(15) -0.0317(17) 0.0025(14)
C15 0.0320(16) 0.0221(14) 0.0357(18) -0.0088(13) -0.0206(15) 0.0009(13)
C16 0.0279(16) 0.0255(15) 0.0333(18) -0.0093(13) -0.0179(14) 0.0029(13)
C17 0.0304(17) 0.0250(15) 0.041(2) -0.0077(14) -0.0198(15) -0.0037(13)
C18 0.0289(17) 0.0265(15) 0.049(2) -0.0113(15) -0.0188(16) -0.0003(14)
C19 0.0307(17) 0.0400(18) 0.0311(19) -0.0120(15) -0.0153(15) 0.0052(15)
C20 0.0188(14) 0.0331(16) 0.0249(16) -0.0043(13) -0.0081(13) 0.0011(13)
C21 0.0183(14) 0.0289(15) 0.0312(17) -0.0083(13) -0.0114(13) 0.0026(12)
C22 0.0223(15) 0.0355(17) 0.0296(18) -0.0049(14) -0.0068(14) -0.0033(13)
C23 0.0285(16) 0.0460(19) 0.0285(18) -0.0123(15) -0.0100(14) 0.0015(15)
C24 0.0300(17) 0.0379(18) 0.041(2) -0.0169(15) -0.0165(15) -0.0007(14)
C25 0.0221(15) 0.0316(16) 0.0350(18) -0.0040(14) -0.0101(14) -0.0042(13)
C26 0.0318(18) 0.060(2) 0.0231(17) -0.0042(16) -0.0071(15) -0.0098(16)
C27 0.0332(17) 0.0440(19) 0.0186(16) -0.0065(14) -0.0037(14) -0.0091(15)
C28 0.0356(18) 0.051(2) 0.0336(19) -0.0138(16) -0.0127(16) -0.0042(16)
C29 0.048(2) 0.048(2) 0.039(2) -0.0083(17) -0.0196(18) 0.0041(18)
C30 0.061(2) 0.0373(19) 0.035(2) -0.0055(16) -0.0146(19) -0.0024(18)
C31 0.047(2) 0.046(2) 0.0270(19) -0.0054(15) -0.0058(16) -0.0199(17)
P1 0.0446(6) 0.0445(5) 0.0383(6) -0.0164(4) -0.0121(4) -0.0073(4)
F1 0.0809(18) 0.0785(18) 0.086(2) -0.0464(16) -0.0194(16) 0.0228(15)
F2 0.0889(18) 0.0488(13) 0.0535(16) -0.0010(11) -0.0106(14) -0.0129(13)
F3 0.0520(13) 0.0535(13) 0.0594(15) -0.0203(11) -0.0233(12) 0.0015(11)
F4 0.0823(18) 0.0944(19) 0.0386(14) -0.0091(13) -0.0127(13) -0.0217(15)
F5 0.0860(19) 0.0848(18) 0.092(2) -0.0480(16) -0.0337(16) -0.0241(15)
F6 0.0503(13) 0.0827(17) 0.0637(16) -0.0283(13) -0.0249(12) -0.0127(12)
P2 0.0405(5) 0.0423(5) 0.0323(5) -0.0079(4) -0.0120(4) -0.0072(4)
F7 0.0856(19) 0.0838(19) 0.0756(19) -0.0338(15) 0.0176(15) -0.0535(16)
F8 0.0503(12) 0.0457(12) 0.0560(14) -0.0144(10) -0.0161(11) -0.0102(10)
F9 0.0699(16) 0.0548(14) 0.0617(16) -0.0013(12) -0.0295(13) 0.0031(12)
F10 0.0444(13) 0.0866(18) 0.0695(17) -0.0105(14) -0.0271(12) 0.0026(13)
F11 0.0557(13) 0.0603(13) 0.0395(12) -0.0157(10) -0.0116(10) -0.0190(11)
F12 0.0958(19) 0.0610(14) 0.0338(13) -0.0109(11) -0.0074(13) -0.0028(14)

loop_
_atom_type_symbol
_atom_type_description
_atom_type_scat_dispersion_real
_atom_type_scat_dispersion_imag
_atom_type_scat_source
C C 0.0033 0.0016 'International Tables Vol C Tables 4.2.6.8 and 6.1.1.4'
H H 0.0000 0.0000 'International Tables Vol C Tables 4.2.6.8 and 6.1.1.4'
F F 0.0171 0.0103 'International Tables Vol C Tables 4.2.6.8 and 6.1.1.4'
N N 0.0061 0.0033 'International Tables Vol C Tables 4.2.6.8 and 6.1.1.4'
P P 0.1023 0.0942 'International Tables Vol C Tables 4.2.6.8 and 6.1.1.4'

loop_
_geom_angle_atom_site_label_1
_geom_angle_atom_site_label_2
_geom_angle_atom_site_label_3
_geom_angle
_geom_angle_site_symmetry_1
_geom_angle_site_symmetry_3
_geom_angle_publ_flag
C2 N1 C1 117.0(3) . . ?
C7 N2 C6 125.2(3) . . ?
C7 N2 C9 108.1(3) . . ?
C9 N2 C6 126.3(3) . . ?
C7 N3 C8 108.5(3) . . ?
C7 N3 C14 124.6(3) . . ?
C8 N3 C14 126.9(3) . . ?
C19 N4 C18 125.5(3) . . ?
C19 N4 C21 107.7(3) . . ?
C21 N4 C18 126.4(3) . . ?
C19 N5 C20 108.3(3) . . ?
C19 N5 C26 124.1(3) . . ?
C20 N5 C26 126.3(3) . . ?
C28 N6 C27 117.1(3) . . ?
N1 C1 C5 122.9(3) . . ?
N1 C1 C6 114.8(3) . . ?
C5 C1 C6 122.3(3) . . ?
N1 C2 H2 118.0 . . ?
N1 C2 C3 124.1(4) . . ?
C3 C2 H2 118.0 . . ?
C2 C3 H3 120.7 . . ?
C2 C3 C4 118.7(4) . . ?
C4 C3 H3 120.7 . . ?
C3 C4 H4 120.5 . . ?
C3 C4 C5 119.0(4) . . ?
C5 C4 H4 120.5 . . ?
C1 C5 C4 118.4(4) . . ?
C1 C5 H5 120.8 . . ?
C4 C5 H5 120.8 . . ?
N2 C6 C1 111.2(3) . . ?
N2 C6 H6A 109.4 . . ?
N2 C6 H6B 109.4 . . ?
C1 C6 H6A 109.4 . . ?
C1 C6 H6B 109.4 . . ?
H6A C6 H6B 108.0 . . ?
N2 C7 N3 110.3(3) . . ?
N2 C7 H7 124.8 . . ?
N3 C7 H7 124.8 . . ?
N3 C8 C9 106.5(3) . . ?
C13 C8 N3 132.3(3) . . ?
C13 C8 C9 121.1(3) . . ?
C8 C9 N2 106.6(3) . . ?
C8 C9 C10 122.1(3) . . ?
C10 C9 N2 131.3(3) . . ?
C9 C10 H10 121.9 . . ?
C11 C10 C9 116.2(3) . . ?
C11 C10 H10 121.9 . . ?
C10 C11 H11 119.0 . . ?
C10 C11 C12 122.1(3) . . ?
C12 C11 H11 119.0 . . ?
C11 C12 H12 119.0 . . ?
C13 C12 C11 121.9(3) . . ?
C13 C12 H12 119.0 . . ?
C8 C13 H13 121.7 . . ?
C12 C13 C8 116.5(3) . . ?
C12 C13 H13 121.7 . . ?
N3 C14 H14A 109.2 . . ?
N3 C14 H14B 109.2 . . ?
N3 C14 C15 112.0(2) . . ?
H14A C14 H14B 107.9 . . ?
C15 C14 H14A 109.2 . . ?
C15 C14 H14B 109.2 . . ?
C16 C15 C14 121.5(3) . . ?
C17 C15 C14 118.9(3) 2_667 . ?
C17 C15 C16 119.6(3) 2_667 . ?
C15 C16 C17 118.0(3) . . ?
C15 C16 C18 120.8(2) . . ?
C17 C16 C18 121.2(3) . . ?
C15 C17 C16 122.4(3) 2_667 . ?
C15 C17 H17 118.8 2_667 . ?
C16 C17 H17 118.8 . . ?
N4 C18 C16 112.3(2) . . ?
N4 C18 H18A 109.1 . . ?
N4 C18 H18B 109.1 . . ?
C16 C18 H18A 109.1 . . ?
C16 C18 H18B 109.1 . . ?
H18A C18 H18B 107.9 . . ?
N4 C19 H19 124.6 . . ?
N5 C19 N4 110.8(3) . . ?
N5 C19 H19 124.6 . . ?
C21 C20 N5 106.4(3) . . ?
C25 C20 N5 131.6(3) . . ?
C25 C20 C21 122.0(3) . . ?
C20 C21 N4 106.8(3) . . ?
C20 C21 C22 122.5(3) . . ?
C22 C21 N4 130.7(3) . . ?
C21 C22 H22 122.2 . . ?
C23 C22 C21 115.6(3) . . ?
C23 C22 H22 122.2 . . ?
C22 C23 H23 119.0 . . ?
C22 C23 C24 122.1(3) . . ?
C24 C23 H23 119.0 . . ?
C23 C24 H24 119.2 . . ?
C25 C24 C23 121.6(3) . . ?
C25 C24 H24 119.2 . . ?
C20 C25 H25 121.9 . . ?
C24 C25 C20 116.1(3) . . ?
C24 C25 H25 121.9 . . ?
N5 C26 H26A 109.5 . . ?
N5 C26 H26B 109.5 . . ?
N5 C26 C27 110.7(3) . . ?
H26A C26 H26B 108.1 . . ?
C27 C26 H26A 109.5 . . ?
C27 C26 H26B 109.5 . . ?
N6 C27 C26 115.5(3) . . ?
N6 C27 C31 123.2(3) . . ?
C31 C27 C26 121.3(3) . . ?
N6 C28 H28 118.3 . . ?
N6 C28 C29 123.4(3) . . ?
C29 C28 H28 118.3 . . ?
C28 C29 H29 120.5 . . ?
C30 C29 C28 119.0(3) . . ?
C30 C29 H29 120.5 . . ?
C29 C30 H30 120.4 . . ?
C29 C30 C31 119.3(3) . . ?
C31 C30 H30 120.4 . . ?
C27 C31 H31 121.0 . . ?
C30 C31 C27 118.0(3) . . ?
C30 C31 H31 121.0 . . ?
F1 P1 F2 91.32(15) . . ?
F1 P1 F3 178.92(16) . . ?
F1 P1 F4 91.20(16) . . ?
F1 P1 F5 91.11(16) . . ?
F1 P1 F6 91.54(15) . . ?
F2 P1 F3 87.89(13) . . ?
F2 P1 F5 90.30(16) . . ?
F4 P1 F2 177.47(15) . . ?
F4 P1 F3 89.59(14) . . ?
F4 P1 F5 89.76(15) . . ?
F5 P1 F3 88.16(13) . . ?
F6 P1 F2 89.52(14) . . ?
F6 P1 F3 89.19(12) . . ?
F6 P1 F4 90.30(14) . . ?
F6 P1 F5 177.35(15) . . ?
F7 P2 F8 179.36(15) . . ?
F7 P2 F9 91.26(16) . . ?
F7 P2 F10 92.59(16) . . ?
F7 P2 F11 90.88(13) . . ?
F7 P2 F12 90.35(15) . . ?
F9 P2 F8 88.69(12) . . ?
F9 P2 F10 176.00(15) . . ?
F9 P2 F11 88.98(13) . . ?
F10 P2 F8 87.45(13) . . ?
F10 P2 F11 89.86(13) . . ?
F11 P2 F8 88.49(12) . . ?
F12 P2 F8 90.29(13) . . ?
F12 P2 F9 91.09(14) . . ?
F12 P2 F10 89.98(14) . . ?
F12 P2 F11 178.77(14) . . ?

loop_
_geom_bond_atom_site_label_1
_geom_bond_atom_site_label_2
_geom_bond_distance
_geom_bond_site_symmetry_2
_geom_bond_publ_flag
N1 C1 1.339(5) . ?
N1 C2 1.341(5) . ?
N2 C6 1.461(4) . ?
N2 C7 1.328(4) . ?
N2 C9 1.400(4) . ?
N3 C7 1.333(4) . ?
N3 C8 1.389(4) . ?
N3 C14 1.470(4) . ?
N4 C18 1.457(4) . ?
N4 C19 1.334(4) . ?
N4 C21 1.398(4) . ?
N5 C19 1.318(4) . ?
N5 C20 1.400(4) . ?
N5 C26 1.464(4) . ?
N6 C27 1.337(4) . ?
N6 C28 1.332(4) . ?
C1 C5 1.380(5) . ?
C1 C6 1.507(5) . ?
C2 H2 0.9300 . ?
C2 C3 1.357(6) . ?
C3 H3 0.9300 . ?
C3 C4 1.375(7) . ?
C4 H4 0.9300 . ?
C4 C5 1.386(6) . ?
C5 H5 0.9300 . ?
C6 H6A 0.9700 . ?
C6 H6B 0.9700 . ?
C7 H7 0.9300 . ?
C8 C9 1.390(4) . ?
C8 C13 1.386(5) . ?
C9 C10 1.390(4) . ?
C10 H10 0.9300 . ?
C10 C11 1.370(5) . ?
C11 H11 0.9300 . ?
C11 C12 1.388(5) . ?
C12 H12 0.9300 . ?
C12 C13 1.381(5) . ?
C13 H13 0.9300 . ?
C14 H14A 0.9700 . ?
C14 H14B 0.9700 . ?
C14 C15 1.517(4) . ?
C15 C16 1.387(4) . ?
C15 C17 1.383(4) 2_667 ?
C16 C17 1.395(4) . ?
C16 C18 1.524(4) . ?
C17 C15 1.383(4) 2_667 ?
C17 H17 0.9300 . ?
C18 H18A 0.9700 . ?
C18 H18B 0.9700 . ?
C19 H19 0.9300 . ?
C20 C21 1.383(4) . ?
C20 C25 1.382(4) . ?
C21 C22 1.384(4) . ?
C22 H22 0.9300 . ?
C22 C23 1.378(5) . ?
C23 H23 0.9300 . ?
C23 C24 1.402(5) . ?
C24 H24 0.9300 . ?
C24 C25 1.379(5) . ?
C25 H25 0.9300 . ?
C26 H26A 0.9700 . ?
C26 H26B 0.9700 . ?
C26 C27 1.514(5) . ?
C27 C31 1.388(5) . ?
C28 H28 0.9300 . ?
C28 C29 1.373(5) . ?
C29 H29 0.9300 . ?
C29 C30 1.367(5) . ?
C30 H30 0.9300 . ?
C30 C31 1.377(5) . ?
C31 H31 0.9300 . ?
P1 F1 1.565(3) . ?
P1 F2 1.590(3) . ?
P1 F3 1.612(2) . ?
P1 F4 1.586(3) . ?
P1 F5 1.598(2) . ?
P1 F6 1.584(2) . ?
P2 F7 1.570(3) . ?
P2 F8 1.613(2) . ?
P2 F9 1.587(2) . ?
P2 F10 1.595(2) . ?
P2 F11 1.602(2) . ?
P2 F12 1.576(2) . ?

loop_
_geom_torsion_atom_site_label_1
_geom_torsion_atom_site_label_2
_geom_torsion_atom_site_label_3
_geom_torsion_atom_site_label_4
_geom_torsion
_geom_torsion_site_symmetry_1
_geom_torsion_site_symmetry_2
_geom_torsion_site_symmetry_3
_geom_torsion_site_symmetry_4
_geom_torsion_publ_flag
N1 C1 C5 C4 1.5(6) . . . . ?
N1 C1 C6 N2 48.3(4) . . . . ?
N1 C2 C3 C4 0.4(6) . . . . ?
N2 C9 C10 C11 178.1(3) . . . . ?
N3 C8 C9 N2 0.6(3) . . . . ?
N3 C8 C9 C10 179.5(3) . . . . ?
N3 C8 C13 C12 -178.7(3) . . . . ?
N3 C14 C15 C16 -134.8(3) . . . . ?
N3 C14 C15 C17 45.8(4) . . . 2_667 ?
N4 C21 C22 C23 179.7(3) . . . . ?
N5 C20 C21 N4 -0.7(3) . . . . ?
N5 C20 C21 C22 179.6(3) . . . . ?
N5 C20 C25 C24 -178.7(3) . . . . ?
N5 C26 C27 N6 -43.1(4) . . . . ?
N5 C26 C27 C31 138.7(3) . . . . ?
N6 C27 C31 C30 -3.0(5) . . . . ?
N6 C28 C29 C30 -2.5(6) . . . . ?
C1 N1 C2 C3 0.4(5) . . . . ?
C2 N1 C1 C5 -1.4(5) . . . . ?
C2 N1 C1 C6 176.8(3) . . . . ?
C2 C3 C4 C5 -0.3(6) . . . . ?
C3 C4 C5 C1 -0.6(6) . . . . ?
C5 C1 C6 N2 -133.5(4) . . . . ?
C6 N2 C7 N3 174.4(3) . . . . ?
C6 N2 C9 C8 -174.3(3) . . . . ?
C6 N2 C9 C10 6.9(5) . . . . ?
C6 C1 C5 C4 -176.5(3) . . . . ?
C7 N2 C6 C1 -79.4(4) . . . . ?
C7 N2 C9 C8 -1.1(3) . . . . ?
C7 N2 C9 C10 -179.9(3) . . . . ?
C7 N3 C8 C9 0.1(3) . . . . ?
C7 N3 C8 C13 178.9(3) . . . . ?
C7 N3 C14 C15 74.2(4) . . . . ?
C8 N3 C7 N2 -0.8(3) . . . . ?
C8 N3 C14 C15 -107.4(3) . . . . ?
C8 C9 C10 C11 -0.5(4) . . . . ?
C9 N2 C6 C1 92.7(4) . . . . ?
C9 N2 C7 N3 1.1(3) . . . . ?
C9 C8 C13 C12 0.1(4) . . . . ?
C9 C10 C11 C12 0.0(5) . . . . ?
C10 C11 C12 C13 0.6(5) . . . . ?
C11 C12 C13 C8 -0.6(5) . . . . ?
C13 C8 C9 N2 -178.4(3) . . . . ?
C13 C8 C9 C10 0.5(4) . . . . ?
C14 N3 C7 N2 177.9(2) . . . . ?
C14 N3 C8 C9 -178.6(3) . . . . ?
C14 N3 C8 C13 0.3(5) . . . . ?
C14 C15 C16 C17 -179.4(3) . . . . ?
C14 C15 C16 C18 -0.4(5) . . . . ?
C15 C16 C17 C15 0.1(5) . . . 2_667 ?
C15 C16 C18 N4 168.0(3) . . . . ?
C17 C15 C16 C17 -0.1(5) 2_667 . . . ?
C17 C15 C16 C18 178.9(3) 2_667 . . . ?
C17 C16 C18 N4 -13.0(4) . . . . ?
C18 N4 C19 N5 174.1(2) . . . . ?
C18 N4 C21 C20 -173.1(2) . . . . ?
C18 N4 C21 C22 6.5(5) . . . . ?
C18 C16 C17 C15 -178.9(3) . . . 2_667 ?
C19 N4 C18 C16 -88.0(4) . . . . ?
C19 N4 C21 C20 -0.2(3) . . . . ?
C19 N4 C21 C22 179.4(3) . . . . ?
C19 N5 C20 C21 1.4(3) . . . . ?
C19 N5 C20 C25 -179.4(3) . . . . ?
C19 N5 C26 C27 70.3(4) . . . . ?
C20 N5 C19 N4 -1.6(3) . . . . ?
C20 N5 C26 C27 -94.9(3) . . . . ?
C20 C21 C22 C23 -0.7(4) . . . . ?
C21 N4 C18 C16 83.7(3) . . . . ?
C21 N4 C19 N5 1.1(3) . . . . ?
C21 C20 C25 C24 0.3(4) . . . . ?
C21 C22 C23 C24 0.5(4) . . . . ?
C22 C23 C24 C25 0.2(5) . . . . ?
C23 C24 C25 C20 -0.6(4) . . . . ?
C25 C20 C21 N4 -180.0(3) . . . . ?
C25 C20 C21 C22 0.4(4) . . . . ?
C26 N5 C19 N4 -169.0(3) . . . . ?
C26 N5 C20 C21 168.5(3) . . . . ?
C26 N5 C20 C25 -12.4(5) . . . . ?
C26 C27 C31 C30 175.0(3) . . . . ?
C27 N6 C28 C29 1.1(5) . . . . ?
C28 N6 C27 C26 -176.4(3) . . . . ?
C28 N6 C27 C31 1.7(5) . . . . ?
C28 C29 C30 C31 1.0(6) . . . . ?
C29 C30 C31 C27 1.5(5) . . . . ?
